data_7005981
loop_
_publ_author_name
'Albertin, Gabriele'
'Antoniutti, Stefano'
'Castro, Jes\'us'
'Garc\'ia-Font\'an, Soledad'
'No\'e, Marco'

_publ_section_title
;
 Preparation of stannyl complexes of ruthenium and osmium stabilised by
 polypyridine and phosphite ligands.
;
_journal_issue 46
_journal_name_full 'Dalton transactions (Cambridge, England : 2003)'
_journal_page_first 5441
_journal_page_last 5452
_journal_paper_doi 10.1039/b707736j
_journal_year 2007
_chemical_formula_sum 'C56 H66 B N4 O4 P Ru Sn'
_chemical_formula_weight 1120.67
_chemical_name_systematic
;
?
;
_space_group_IT_number 2
_symmetry_cell_setting triclinic
_symmetry_space_group_name_Hall '-P 1'
_symmetry_space_group_name_H-M 'P -1'
_atom_sites_solution_hydrogens geom
_atom_sites_solution_primary direct
_atom_sites_solution_secondary difmap
_audit_creation_method SHELXL-97
_cell_angle_alpha 93.132(2)
_cell_angle_beta 95.390(2)
_cell_angle_gamma 94.700(2)
_cell_formula_units_Z 2
_cell_length_a 12.2313(10)
_cell_length_b 13.9015(11)
_cell_length_c 16.1270(13)
_cell_measurement_temperature 293(2)
_cell_volume 2715.5(4)
_computing_cell_refinement 'Bruker SMART'
_computing_data_collection 'Bruker SMART'
_computing_data_reduction 'Bruker SHELXTL'
_computing_structure_refinement 'SHELXL-97 (Sheldrick, 1997)'
_computing_structure_solution 'SHELXS-97 (Sheldrick, 1990)'
_diffrn_ambient_temperature 293(2)
_diffrn_measured_fraction_theta_full 0.985
_diffrn_measured_fraction_theta_max 0.951
_diffrn_measurement_device_type 'CCD area detector'
_diffrn_measurement_method 'phi and omega scans'
_diffrn_radiation_monochromator graphite
_diffrn_radiation_source 'fine-focus sealed tube'
_diffrn_radiation_type MoK\a
_diffrn_radiation_wavelength 0.71073
_diffrn_reflns_av_R_equivalents 0.0762
_diffrn_reflns_av_sigmaI/netI 0.2013
_diffrn_reflns_limit_h_max 16
_diffrn_reflns_limit_h_min -15
_diffrn_reflns_limit_k_max 18
_diffrn_reflns_limit_k_min -13
_diffrn_reflns_limit_l_max 21
_diffrn_reflns_limit_l_min -21
_diffrn_reflns_number 18049
_diffrn_reflns_theta_full 26.00
_diffrn_reflns_theta_max 28.04
_diffrn_reflns_theta_min 1.47
_exptl_absorpt_coefficient_mu 0.815
_exptl_absorpt_correction_T_max 1.0000
_exptl_absorpt_correction_T_min 0.5394
_exptl_absorpt_correction_type multi-scan
_exptl_crystal_colour RED
_exptl_crystal_density_diffrn 1.371
_exptl_crystal_density_method 'not measured'
_exptl_crystal_description prism
_exptl_crystal_F_000 1152
_exptl_crystal_size_max 0.35
_exptl_crystal_size_mid 0.25
_exptl_crystal_size_min 0.15
_refine_diff_density_max 0.531
_refine_diff_density_min -0.868
_refine_diff_density_rms 0.108
_refine_ls_extinction_method none
_refine_ls_goodness_of_fit_ref 0.820
_refine_ls_hydrogen_treatment constr
_refine_ls_matrix_type full
_refine_ls_number_parameters 621
_refine_ls_number_reflns 12534
_refine_ls_number_restraints 0
_refine_ls_restrained_S_all 0.820
_refine_ls_R_factor_all 0.1537
_refine_ls_R_factor_gt 0.0575
_refine_ls_shift/su_max 0.000
_refine_ls_shift/su_mean 0.000
_refine_ls_structure_factor_coef Fsqd
_refine_ls_weighting_details 'calc w=1/[\s^2^(Fo^2^)+(0.0490P)^2^+0.0000P] where P=(Fo^2^+2Fc^2^)/3'
_refine_ls_weighting_scheme calc
_refine_ls_wR_factor_gt 0.1100
_refine_ls_wR_factor_ref 0.1439
_reflns_number_gt 5206
_reflns_number_total 12534
_reflns_threshold_expression >2sigma(I)
_cod_data_source_file b707736j.txt
_cod_data_source_block 8
_cod_depositor_comments
;
The following automatic conversions were performed:
'_symmetry_cell_setting' value 'Triclinic' changed to 'triclinic'
according to '/home/saulius/struct/CIF-dictionaries/cif_core.dic'
dictionary named 'cif_core.dic' version 2.4.1 from 2010-06-29.

Automatic conversion script
Id: cif_fix_enum 1527 2010-12-29 10:47:43Z saulius 
;
_cod_original_cell_volume 2715.4(4)
_cod_original_sg_symbol_H-M 'P-1 '
_cod_database_code 7005981

loop_
_symmetry_equiv_pos_as_xyz
'x, y, z'
'-x, -y, -z'

loop_
_atom_site_label
_atom_site_type_symbol
_atom_site_fract_x
_atom_site_fract_y
_atom_site_fract_z
_atom_site_U_iso_or_equiv
_atom_site_adp_type
_atom_site_occupancy
_atom_site_symmetry_multiplicity
_atom_site_calc_flag
_atom_site_refinement_flags
_atom_site_disorder_assembly
_atom_site_disorder_group
Ru Ru 0.30890(4) 0.20713(3) 0.23812(3) 0.03509(15) Uani 1 1 d . . .
Sn Sn 0.37933(4) 0.08083(3) 0.13049(3) 0.05016(17) Uani 1 1 d . . .
C1 C 0.2492(5) 0.0236(5) 0.0328(4) 0.0566(19) Uani 1 1 d . . .
H1A H 0.2790 -0.0203 -0.0054 0.085 Uiso 1 1 calc R . .
H1B H 0.2216 0.0761 0.0033 0.085 Uiso 1 1 calc R . .
H1C H 0.1903 -0.0099 0.0580 0.085 Uiso 1 1 calc R . .
C2 C 0.5164(6) 0.1235(5) 0.0581(5) 0.083(3) Uani 1 1 d . . .
H2A H 0.5825 0.1385 0.0952 0.125 Uiso 1 1 calc R . .
H2B H 0.4999 0.1795 0.0285 0.125 Uiso 1 1 calc R . .
H2C H 0.5269 0.0713 0.0190 0.125 Uiso 1 1 calc R . .
C3 C 0.4289(7) -0.0485(5) 0.1879(5) 0.078(2) Uani 1 1 d . . .
H3A H 0.4252 -0.1008 0.1459 0.117 Uiso 1 1 calc R . .
H3B H 0.3803 -0.0654 0.2292 0.117 Uiso 1 1 calc R . .
H3C H 0.5030 -0.0366 0.2138 0.117 Uiso 1 1 calc R . .
P1 P 0.48641(14) 0.25278(12) 0.26685(11) 0.0429(4) Uani 1 1 d . . .
O11 O 0.5636(3) 0.1669(3) 0.2820(3) 0.0564(13) Uani 1 1 d . . .
O12 O 0.5324(3) 0.3098(3) 0.1917(3) 0.0603(14) Uani 1 1 d . . .
O13 O 0.5315(4) 0.3161(3) 0.3474(3) 0.0610(13) Uani 1 1 d . . .
C11 C 0.6659(7) 0.1675(7) 0.3280(6) 0.091(3) Uani 1 1 d . . .
H11A H 0.6562 0.1763 0.3868 0.110 Uiso 1 1 calc R . .
H11B H 0.7131 0.2224 0.3137 0.110 Uiso 1 1 calc R . .
C12 C 0.7203(8) 0.0813(7) 0.3146(7) 0.142(5) Uani 1 1 d . . .
H12A H 0.6702 0.0258 0.3204 0.214 Uiso 1 1 calc R . .
H12C H 0.7832 0.0816 0.3550 0.214 Uiso 1 1 calc R . .
H12D H 0.7439 0.0788 0.2595 0.214 Uiso 1 1 calc R . .
C13 C 0.6462(6) 0.3389(6) 0.1833(5) 0.084(3) Uani 1 1 d . . .
H13A H 0.6893 0.2834 0.1865 0.101 Uiso 1 1 calc R . .
H13C H 0.6754 0.3863 0.2279 0.101 Uiso 1 1 calc R . .
C14 C 0.6527(6) 0.3817(6) 0.1004(4) 0.081(3) Uani 1 1 d . . .
H14A H 0.6219 0.3349 0.0568 0.121 Uiso 1 1 calc R . .
H14C H 0.7284 0.3998 0.0929 0.121 Uiso 1 1 calc R . .
H14D H 0.6120 0.4378 0.0986 0.121 Uiso 1 1 calc R . .
C15 C 0.5069(7) 0.4088(6) 0.3655(7) 0.108(3) Uani 1 1 d . . .
H15A H 0.4398 0.4067 0.3932 0.130 Uiso 1 1 calc R . .
H15C H 0.4929 0.4401 0.3137 0.130 Uiso 1 1 calc R . .
C16 C 0.5952(7) 0.4677(7) 0.4192(6) 0.115(4) Uani 1 1 d . . .
H16A H 0.6130 0.4353 0.4691 0.172 Uiso 1 1 calc R . .
H16C H 0.5704 0.5297 0.4337 0.172 Uiso 1 1 calc R . .
H16D H 0.6595 0.4765 0.3897 0.172 Uiso 1 1 calc R . .
N21 N 0.2948(4) 0.0978(3) 0.3189(3) 0.0392(12) Uani 1 1 d . . .
N22 N 0.1490(4) 0.1403(4) 0.2007(3) 0.0363(12) Uani 1 1 d . . .
C21 C 0.3673(5) 0.0815(5) 0.3821(4) 0.0478(17) Uani 1 1 d . . .
H21 H 0.4341 0.1195 0.3894 0.057 Uiso 1 1 calc R . .
C22 C 0.3495(6) 0.0133(5) 0.4359(5) 0.061(2) Uani 1 1 d . . .
H22 H 0.4024 0.0073 0.4802 0.073 Uiso 1 1 calc R . .
C23 C 0.2547(6) -0.0480(5) 0.4269(4) 0.063(2) Uani 1 1 d . . .
H23 H 0.2432 -0.0975 0.4624 0.076 Uiso 1 1 calc R . .
C24 C 0.1789(6) -0.0322(5) 0.3633(4) 0.0554(19) Uani 1 1 d . . .
H24 H 0.1123 -0.0705 0.3564 0.067 Uiso 1 1 calc R . .
C25 C 0.1976(5) 0.0390(4) 0.3087(4) 0.0433(16) Uani 1 1 d . . .
C26 C 0.1172(5) 0.0609(4) 0.2402(4) 0.0390(15) Uani 1 1 d . . .
C27 C 0.0201(5) 0.0068(5) 0.2204(5) 0.062(2) Uani 1 1 d . . .
H27 H -0.0009 -0.0441 0.2522 0.075 Uiso 1 1 calc R . .
C28 C -0.0487(6) 0.0300(6) 0.1498(5) 0.075(2) Uani 1 1 d . . .
H28 H -0.1136 -0.0083 0.1321 0.090 Uiso 1 1 calc R . .
C29 C -0.0181(6) 0.1097(5) 0.1081(5) 0.067(2) Uani 1 1 d . . .
H29 H -0.0623 0.1276 0.0623 0.080 Uiso 1 1 calc R . .
C210 C 0.0796(5) 0.1622(5) 0.1356(5) 0.0559(19) Uani 1 1 d . . .
H210 H 0.0994 0.2167 0.1075 0.067 Uiso 1 1 calc R . .
N31 N 0.2909(4) 0.3246(3) 0.1645(3) 0.0380(12) Uani 1 1 d . . .
N32 N 0.2437(4) 0.3106(3) 0.3206(3) 0.0347(12) Uani 1 1 d . . .
C31 C 0.3158(5) 0.3299(5) 0.0867(5) 0.0568(19) Uani 1 1 d . . .
H31 H 0.3467 0.2773 0.0630 0.068 Uiso 1 1 calc R . .
C32 C 0.2997(6) 0.4069(5) 0.0375(5) 0.064(2) Uani 1 1 d . . .
H32 H 0.3160 0.4063 -0.0177 0.077 Uiso 1 1 calc R . .
C33 C 0.2568(6) 0.4863(6) 0.0772(5) 0.080(3) Uani 1 1 d . . .
H33 H 0.2480 0.5421 0.0488 0.096 Uiso 1 1 calc R . .
C34 C 0.2291(6) 0.4825(5) 0.1540(4) 0.0559(19) Uani 1 1 d . . .
H34 H 0.1961 0.5335 0.1782 0.067 Uiso 1 1 calc R . .
C35 C 0.2489(5) 0.4028(5) 0.1983(4) 0.0431(16) Uani 1 1 d . . .
C36 C 0.2246(4) 0.3957(5) 0.2875(4) 0.0386(15) Uani 1 1 d . . .
C37 C 0.1872(5) 0.4693(5) 0.3345(4) 0.0454(17) Uani 1 1 d . . .
H37 H 0.1757 0.5281 0.3115 0.055 Uiso 1 1 calc R . .
C38 C 0.1669(6) 0.4557(5) 0.4154(5) 0.061(2) Uani 1 1 d . . .
H38 H 0.1417 0.5049 0.4480 0.073 Uiso 1 1 calc R . .
C39 C 0.1845(5) 0.3685(5) 0.4471(4) 0.0545(19) Uani 1 1 d . . .
H39 H 0.1726 0.3576 0.5021 0.065 Uiso 1 1 calc R . .
C310 C 0.2198(5) 0.2972(5) 0.3966(4) 0.0524(18) Uani 1 1 d . . .
H310 H 0.2271 0.2367 0.4174 0.063 Uiso 1 1 calc R . .
B B -0.0902(6) 0.6619(5) 0.2469(5) 0.050(2) Uani 1 1 d . . .
C11B C -0.2156(5) 0.6782(5) 0.2059(4) 0.0461(16) Uani 1 1 d . . .
C12B C -0.3074(6) 0.6156(5) 0.2135(4) 0.058(2) Uani 1 1 d . . .
H12B H -0.2974 0.5593 0.2407 0.070 Uiso 1 1 calc R . .
C13B C -0.4117(7) 0.6319(7) 0.1834(5) 0.082(3) Uani 1 1 d . . .
H13B H -0.4708 0.5877 0.1908 0.098 Uiso 1 1 calc R . .
C14B C -0.4288(7) 0.7131(7) 0.1426(6) 0.085(3) Uani 1 1 d . . .
H14B H -0.4995 0.7241 0.1209 0.102 Uiso 1 1 calc R . .
C15B C -0.3412(8) 0.7793(7) 0.1336(5) 0.079(3) Uani 1 1 d . . .
H15B H -0.3526 0.8363 0.1077 0.095 Uiso 1 1 calc R . .
C16B C -0.2373(6) 0.7601(6) 0.1631(4) 0.064(2) Uani 1 1 d . . .
H16B H -0.1783 0.8037 0.1543 0.076 Uiso 1 1 calc R . .
C21B C -0.0629(6) 0.7288(5) 0.3349(4) 0.0455(17) Uani 1 1 d . . .
C22B C -0.1233(6) 0.8051(5) 0.3586(4) 0.0566(19) Uani 1 1 d . . .
H22B H -0.1830 0.8192 0.3226 0.068 Uiso 1 1 calc R . .
C23B C -0.0984(7) 0.8621(6) 0.4345(6) 0.071(2) Uani 1 1 d . . .
H23B H -0.1407 0.9125 0.4473 0.085 Uiso 1 1 calc R . .
C24B C -0.0133(7) 0.8427(6) 0.4880(5) 0.067(2) Uani 1 1 d . . .
H24B H 0.0029 0.8792 0.5384 0.081 Uiso 1 1 calc R . .
C25B C 0.0489(6) 0.7698(6) 0.4685(5) 0.065(2) Uani 1 1 d . . .
H25B H 0.1088 0.7579 0.5053 0.077 Uiso 1 1 calc R . .
C26B C 0.0255(6) 0.7135(5) 0.3960(5) 0.059(2) Uani 1 1 d . . .
H26B H 0.0688 0.6630 0.3860 0.071 Uiso 1 1 calc R . .
C31B C -0.0851(5) 0.5454(4) 0.2652(4) 0.0439(16) Uani 1 1 d . . .
C32B C -0.1110(5) 0.5087(5) 0.3419(4) 0.0493(17) Uani 1 1 d . . .
H32B H -0.1296 0.5514 0.3836 0.059 Uiso 1 1 calc R . .
C33B C -0.1099(6) 0.4129(5) 0.3569(5) 0.061(2) Uani 1 1 d . . .
H33B H -0.1283 0.3909 0.4077 0.073 Uiso 1 1 calc R . .
C34B C -0.0807(6) 0.3491(5) 0.2952(5) 0.062(2) Uani 1 1 d . . .
H34B H -0.0793 0.2839 0.3049 0.075 Uiso 1 1 calc R . .
C35B C -0.0542(6) 0.3805(5) 0.2209(5) 0.061(2) Uani 1 1 d . . .
H35B H -0.0345 0.3376 0.1797 0.074 Uiso 1 1 calc R . .
C36B C -0.0571(5) 0.4769(5) 0.2081(4) 0.0510(18) Uani 1 1 d . . .
H36B H -0.0389 0.4976 0.1569 0.061 Uiso 1 1 calc R . .
C41B C -0.0021(6) 0.6904(5) 0.1810(4) 0.0512(18) Uani 1 1 d . . .
C42B C 0.1012(7) 0.7373(5) 0.2041(6) 0.075(2) Uani 1 1 d . . .
H42B H 0.1225 0.7568 0.2598 0.090 Uiso 1 1 calc R . .
C43B C 0.1748(8) 0.7558(7) 0.1426(8) 0.102(4) Uani 1 1 d . . .
H43B H 0.2434 0.7879 0.1605 0.123 Uiso 1 1 calc R . .
C44B C 0.1554(11) 0.7328(8) 0.0676(8) 0.117(5) Uani 1 1 d . . .
H44B H 0.2085 0.7467 0.0314 0.141 Uiso 1 1 calc R . .
C45B C 0.0512(9) 0.6848(8) 0.0365(7) 0.109(4) Uani 1 1 d . . .
H45B H 0.0316 0.6660 -0.0195 0.131 Uiso 1 1 calc R . .
C46B C -0.0194(7) 0.6689(6) 0.1001(5) 0.081(3) Uani 1 1 d . . .
H46B H -0.0888 0.6386 0.0818 0.097 Uiso 1 1 calc R . .
O1S O 0.4442(7) 0.8002(7) 0.4687(6) 0.161(3) Uani 1 1 d . . .
C1S C 0.4695(11) 0.7645(9) 0.4023(7) 0.108(4) Uani 1 1 d . . .
C2S C 0.5752(10) 0.7870(10) 0.3768(7) 0.177(6) Uani 1 1 d . . .
H2S1 H 0.5907 0.8559 0.3787 0.265 Uiso 1 1 calc R . .
H2S2 H 0.5776 0.7605 0.3208 0.265 Uiso 1 1 calc R . .
H2S3 H 0.6292 0.7598 0.4135 0.265 Uiso 1 1 calc R . .
C3S C 0.3846(10) 0.7071(9) 0.3479(10) 0.201(7) Uani 1 1 d . . .
H3S1 H 0.4144 0.6506 0.3254 0.302 Uiso 1 1 calc R . .
H3S2 H 0.3589 0.7448 0.3031 0.302 Uiso 1 1 calc R . .
H3S3 H 0.3243 0.6879 0.3791 0.302 Uiso 1 1 calc R . .

loop_
_atom_site_aniso_label
_atom_site_aniso_U_11
_atom_site_aniso_U_22
_atom_site_aniso_U_33
_atom_site_aniso_U_23
_atom_site_aniso_U_13
_atom_site_aniso_U_12
Ru 0.0345(3) 0.0333(3) 0.0380(3) 0.0029(2) 0.0059(2) 0.0037(2)
Sn 0.0525(3) 0.0438(3) 0.0543(3) -0.0066(2) 0.0078(3) 0.0086(3)
C1 0.052(4) 0.075(5) 0.037(4) -0.033(4) -0.009(3) 0.008(4)
C2 0.076(6) 0.057(5) 0.122(7) -0.011(5) 0.048(5) 0.000(4)
C3 0.106(7) 0.060(5) 0.066(5) -0.009(4) -0.004(5) 0.018(5)
P1 0.0418(10) 0.0421(10) 0.0442(11) 0.0030(9) 0.0055(8) -0.0007(9)
O11 0.039(3) 0.062(3) 0.068(3) 0.015(3) 0.000(2) 0.006(2)
O12 0.039(3) 0.066(3) 0.077(3) 0.024(3) 0.012(2) -0.007(2)
O13 0.072(3) 0.047(3) 0.060(3) -0.012(2) -0.005(3) 0.004(3)
C11 0.060(6) 0.113(8) 0.102(7) 0.020(6) -0.007(5) 0.016(6)
C12 0.113(8) 0.147(10) 0.161(11) -0.012(9) -0.061(8) 0.074(8)
C13 0.064(5) 0.075(6) 0.118(8) 0.019(5) 0.038(5) -0.011(5)
C14 0.098(6) 0.102(7) 0.038(4) 0.008(4) 0.014(4) -0.034(5)
C15 0.073(6) 0.091(7) 0.156(10) -0.033(7) 0.015(6) 0.003(6)
C16 0.088(7) 0.125(8) 0.120(8) -0.060(7) 0.000(6) -0.009(7)
N21 0.039(3) 0.037(3) 0.042(3) 0.000(3) 0.005(3) 0.003(3)
N22 0.031(3) 0.048(3) 0.028(3) -0.001(2) -0.005(2) 0.006(3)
C21 0.047(4) 0.054(4) 0.041(4) 0.011(3) -0.003(3) 0.002(4)
C22 0.046(4) 0.069(5) 0.069(5) 0.030(4) -0.006(4) 0.007(4)
C23 0.070(5) 0.066(5) 0.054(5) 0.031(4) 0.004(4) -0.003(4)
C24 0.055(4) 0.051(4) 0.061(5) 0.015(4) 0.011(4) -0.008(4)
C25 0.040(4) 0.041(4) 0.052(4) 0.006(3) 0.014(3) 0.004(3)
C26 0.049(4) 0.037(4) 0.029(3) -0.002(3) 0.000(3) -0.003(3)
C27 0.049(4) 0.055(5) 0.076(6) 0.015(4) -0.010(4) -0.021(4)
C28 0.051(5) 0.072(6) 0.093(6) 0.007(5) -0.016(5) -0.018(4)
C29 0.057(5) 0.056(5) 0.081(6) 0.006(5) -0.017(4) -0.002(4)
C210 0.048(4) 0.039(4) 0.081(6) 0.010(4) 0.006(4) 0.006(4)
N31 0.052(3) 0.036(3) 0.026(3) 0.003(2) 0.008(2) 0.003(3)
N32 0.028(3) 0.040(3) 0.035(3) 0.002(2) 0.002(2) -0.004(2)
C31 0.057(5) 0.048(4) 0.072(5) 0.014(4) 0.026(4) 0.016(4)
C32 0.072(5) 0.054(5) 0.074(5) 0.018(4) 0.035(4) 0.013(4)
C33 0.098(6) 0.063(5) 0.093(7) 0.044(5) 0.037(5) 0.038(5)
C34 0.085(5) 0.046(4) 0.043(4) 0.010(4) 0.019(4) 0.024(4)
C35 0.034(4) 0.046(4) 0.050(4) 0.004(3) 0.006(3) 0.003(3)
C36 0.027(3) 0.041(4) 0.047(4) -0.004(3) 0.003(3) -0.001(3)
C37 0.044(4) 0.049(4) 0.042(4) -0.004(3) -0.005(3) 0.010(3)
C38 0.069(5) 0.056(5) 0.062(5) -0.010(4) 0.019(4) 0.014(4)
C39 0.057(5) 0.071(5) 0.034(4) -0.011(4) 0.007(3) 0.001(4)
C310 0.051(4) 0.057(5) 0.052(5) 0.013(4) 0.016(4) 0.006(4)
B 0.053(5) 0.039(5) 0.061(6) 0.007(4) 0.013(4) 0.010(4)
C11B 0.053(4) 0.051(4) 0.035(4) -0.004(3) 0.004(3) 0.013(4)
C12B 0.050(5) 0.062(5) 0.062(5) -0.008(4) 0.003(4) 0.014(4)
C13B 0.067(6) 0.087(7) 0.091(7) -0.014(6) 0.016(5) 0.012(5)
C14B 0.064(6) 0.102(8) 0.093(7) -0.008(6) 0.000(5) 0.051(6)
C15B 0.096(7) 0.089(7) 0.060(6) 0.010(5) 0.006(5) 0.049(6)
C16B 0.064(5) 0.075(6) 0.054(5) 0.007(4) 0.004(4) 0.019(5)
C21B 0.057(4) 0.042(4) 0.036(4) 0.007(3) 0.005(3) -0.006(4)
C22B 0.056(5) 0.052(5) 0.061(5) -0.004(4) 0.004(4) 0.003(4)
C23B 0.068(6) 0.062(5) 0.084(6) -0.006(5) 0.020(5) 0.004(5)
C24B 0.087(6) 0.062(6) 0.049(5) -0.015(4) 0.021(5) -0.021(5)
C25B 0.070(5) 0.067(5) 0.050(5) 0.011(4) -0.012(4) -0.016(5)
C26B 0.068(5) 0.042(4) 0.067(5) 0.001(4) 0.016(4) -0.004(4)
C31B 0.035(4) 0.041(4) 0.054(4) 0.002(3) -0.001(3) 0.002(3)
C32B 0.051(4) 0.045(4) 0.052(4) 0.001(4) 0.007(3) 0.002(4)
C33B 0.073(5) 0.049(5) 0.059(5) 0.009(4) 0.011(4) -0.006(4)
C34B 0.054(5) 0.030(4) 0.100(7) 0.001(4) -0.002(5) 0.000(4)
C35B 0.057(5) 0.058(5) 0.065(5) -0.012(4) -0.002(4) 0.005(4)
C36B 0.056(4) 0.048(4) 0.049(4) -0.005(4) 0.004(4) 0.008(4)
C41B 0.067(5) 0.047(4) 0.044(4) 0.011(4) 0.017(4) 0.011(4)
C42B 0.079(6) 0.051(5) 0.101(7) 0.012(5) 0.039(5) 0.008(5)
C43B 0.094(7) 0.079(7) 0.141(10) 0.006(7) 0.061(8) -0.011(6)
C44B 0.147(11) 0.121(10) 0.115(10) 0.056(8) 0.092(10) 0.076(9)
C45B 0.123(9) 0.127(9) 0.097(8) 0.057(7) 0.040(8) 0.070(8)
C46B 0.082(6) 0.098(7) 0.073(6) 0.027(5) 0.029(5) 0.029(5)
O1S 0.154(8) 0.195(9) 0.138(8) 0.010(7) 0.017(6) 0.029(7)
C1S 0.110(9) 0.128(10) 0.089(8) -0.012(7) 0.026(8) 0.017(8)
C2S 0.116(10) 0.275(18) 0.127(10) -0.078(11) 0.020(8) -0.009(11)
C3S 0.104(10) 0.141(12) 0.34(2) -0.032(13) -0.019(12) -0.010(9)

loop_
_atom_type_symbol
_atom_type_description
_atom_type_scat_dispersion_real
_atom_type_scat_dispersion_imag
_atom_type_scat_source
C C 0.0033 0.0016 'International Tables Vol C Tables 4.2.6.8 and 6.1.1.4'
H H 0.0000 0.0000 'International Tables Vol C Tables 4.2.6.8 and 6.1.1.4'
B B 0.0013 0.0007 'International Tables Vol C Tables 4.2.6.8 and 6.1.1.4'
N N 0.0061 0.0033 'International Tables Vol C Tables 4.2.6.8 and 6.1.1.4'
O O 0.0106 0.0060 'International Tables Vol C Tables 4.2.6.8 and 6.1.1.4'
P P 0.1023 0.0942 'International Tables Vol C Tables 4.2.6.8 and 6.1.1.4'
Ru Ru -1.2594 0.8363 'International Tables Vol C Tables 4.2.6.8 and 6.1.1.4'
Sn Sn -0.6537 1.4246 'International Tables Vol C Tables 4.2.6.8 and 6.1.1.4'

loop_
_geom_angle_atom_site_label_1
_geom_angle_atom_site_label_2
_geom_angle_atom_site_label_3
_geom_angle
_geom_angle_site_symmetry_1
_geom_angle_site_symmetry_3
_geom_angle_publ_flag
N21 Ru N31 167.81(19) . . ?
N21 Ru N22 77.38(19) . . ?
N31 Ru N22 94.73(18) . . ?
N21 Ru N32 93.45(19) . . ?
N31 Ru N32 77.26(19) . . ?
N22 Ru N32 91.18(17) . . ?
N21 Ru P1 99.09(14) . . ?
N31 Ru P1 90.23(14) . . ?
N22 Ru P1 169.56(14) . . ?
N32 Ru P1 98.88(12) . . ?
N21 Ru Sn 88.02(13) . . ?
N31 Ru Sn 100.87(14) . . ?
N22 Ru Sn 86.31(13) . . ?
N32 Ru Sn 176.75(13) . . ?
P1 Ru Sn 83.73(5) . . ?
C3 Sn C2 103.8(3) . . ?
C3 Sn C1 103.0(3) . . ?
C2 Sn C1 102.5(3) . . ?
C3 Sn Ru 112.8(2) . . ?
C2 Sn Ru 120.37(19) . . ?
C1 Sn Ru 112.47(17) . . ?
O13 P1 O11 96.5(3) . . ?
O13 P1 O12 105.0(3) . . ?
O11 P1 O12 106.2(2) . . ?
O13 P1 Ru 121.9(2) . . ?
O11 P1 Ru 115.13(17) . . ?
O12 P1 Ru 110.45(17) . . ?
C11 O11 P1 130.0(5) . . ?
C13 O12 P1 126.1(4) . . ?
C15 O13 P1 125.1(6) . . ?
O11 C11 C12 114.0(8) . . ?
O12 C13 C14 108.2(6) . . ?
O13 C15 C16 113.5(8) . . ?
C21 N21 C25 116.8(5) . . ?
C21 N21 Ru 126.7(4) . . ?
C25 N21 Ru 116.4(4) . . ?
C26 N22 C210 116.0(5) . . ?
C26 N22 Ru 116.8(4) . . ?
C210 N22 Ru 126.8(4) . . ?
N21 C21 C22 123.6(6) . . ?
C21 C22 C23 121.3(6) . . ?
C24 C23 C22 116.3(6) . . ?
C23 C24 C25 121.9(6) . . ?
N21 C25 C24 120.0(6) . . ?
N21 C25 C26 115.7(5) . . ?
C24 C25 C26 124.2(6) . . ?
N22 C26 C27 124.0(6) . . ?
N22 C26 C25 113.6(5) . . ?
C27 C26 C25 122.4(6) . . ?
C26 C27 C28 118.2(6) . . ?
C29 C28 C27 118.9(7) . . ?
C210 C29 C28 118.1(7) . . ?
N22 C210 C29 124.5(6) . . ?
C31 N31 C35 116.2(5) . . ?
C31 N31 Ru 126.1(5) . . ?
C35 N31 Ru 117.6(4) . . ?
C310 N32 C36 118.9(6) . . ?
C310 N32 Ru 126.2(5) . . ?
C36 N32 Ru 114.9(4) . . ?
N31 C31 C32 125.6(7) . . ?
C31 C32 C33 115.1(7) . . ?
C34 C33 C32 120.7(7) . . ?
C33 C34 C35 119.9(7) . . ?
N31 C35 C34 122.3(6) . . ?
N31 C35 C36 114.9(5) . . ?
C34 C35 C36 122.8(6) . . ?
N32 C36 C37 120.8(6) . . ?
N32 C36 C35 115.2(6) . . ?
C37 C36 C35 123.9(6) . . ?
C38 C37 C36 119.6(6) . . ?
C39 C38 C37 118.7(7) . . ?
C38 C39 C310 118.9(6) . . ?
N32 C310 C39 122.8(6) . . ?
C41B B C21B 111.0(6) . . ?
C41B B C11B 109.4(6) . . ?
C21B B C11B 109.1(6) . . ?
C41B B C31B 108.7(6) . . ?
C21B B C31B 109.9(5) . . ?
C11B B C31B 108.7(5) . . ?
C12B C11B C16B 114.6(6) . . ?
C12B C11B B 123.8(6) . . ?
C16B C11B B 121.5(6) . . ?
C13B C12B C11B 123.7(7) . . ?
C14B C13B C12B 119.5(8) . . ?
C13B C14B C15B 119.9(8) . . ?
C16B C15B C14B 119.1(8) . . ?
C15B C16B C11B 123.0(8) . . ?
C22B C21B C26B 112.8(6) . . ?
C22B C21B B 124.2(6) . . ?
C26B C21B B 122.9(7) . . ?
C21B C22B C23B 123.4(7) . . ?
C24B C23B C22B 119.5(8) . . ?
C23B C24B C25B 119.9(8) . . ?
C24B C25B C26B 121.4(8) . . ?
C25B C26B C21B 122.9(7) . . ?
C36B C31B C32B 114.3(6) . . ?
C36B C31B B 123.7(6) . . ?
C32B C31B B 122.0(6) . . ?
C33B C32B C31B 122.6(7) . . ?
C32B C33B C34B 118.9(7) . . ?
C35B C34B C33B 121.0(7) . . ?
C34B C35B C36B 118.3(7) . . ?
C35B C36B C31B 125.0(7) . . ?
C46B C41B C42B 112.4(7) . . ?
C46B C41B B 124.0(7) . . ?
C42B C41B B 123.6(7) . . ?
C41B C42B C43B 119.8(9) . . ?
C44B C43B C42B 125.4(11) . . ?
C43B C44B C45B 119.8(11) . . ?
C46B C45B C44B 112.6(10) . . ?
C41B C46B C45B 130.0(9) . . ?
O1S C1S C2S 120.4(12) . . ?
O1S C1S C3S 118.1(12) . . ?
C2S C1S C3S 121.2(12) . . ?

loop_
_geom_bond_atom_site_label_1
_geom_bond_atom_site_label_2
_geom_bond_distance
_geom_bond_site_symmetry_2
_geom_bond_publ_flag
Ru N21 2.062(5) . ?
Ru N31 2.085(5) . ?
Ru N22 2.114(4) . ?
Ru N32 2.157(5) . ?
Ru P1 2.2101(17) . ?
Ru Sn 2.6521(7) . ?
Sn C3 2.171(7) . ?
Sn C2 2.192(7) . ?
Sn C1 2.198(5) . ?
P1 O13 1.558(5) . ?
P1 O11 1.597(5) . ?
P1 O12 1.604(4) . ?
O11 C11 1.393(8) . ?
O12 C13 1.438(7) . ?
O13 C15 1.370(9) . ?
C11 C12 1.433(11) . ?
C13 C14 1.498(9) . ?
C15 C16 1.480(10) . ?
N21 C21 1.329(7) . ?
N21 C25 1.378(7) . ?
N22 C26 1.352(7) . ?
N22 C210 1.352(7) . ?
C21 C22 1.337(8) . ?
C22 C23 1.373(8) . ?
C23 C24 1.356(8) . ?
C24 C25 1.380(8) . ?
C25 C26 1.471(8) . ?
C26 C27 1.354(8) . ?
C27 C28 1.419(9) . ?
C28 C29 1.372(9) . ?
C29 C210 1.371(8) . ?
N31 C31 1.323(7) . ?
N31 C35 1.350(7) . ?
N32 C310 1.306(7) . ?
N32 C36 1.353(7) . ?
C31 C32 1.382(8) . ?
C32 C33 1.409(10) . ?
C33 C34 1.317(9) . ?
C34 C35 1.377(8) . ?
C35 C36 1.502(8) . ?
C36 C37 1.374(8) . ?
C37 C38 1.371(8) . ?
C38 C39 1.367(9) . ?
C39 C310 1.372(9) . ?
B C41B 1.625(10) . ?
B C21B 1.645(10) . ?
B C11B 1.650(10) . ?
B C31B 1.667(9) . ?
C11B C12B 1.382(8) . ?
C11B C16B 1.394(9) . ?
C12B C13B 1.363(10) . ?
C13B C14B 1.359(11) . ?
C14B C15B 1.377(11) . ?
C15B C16B 1.368(9) . ?
C21B C22B 1.398(9) . ?
C21B C26B 1.430(9) . ?
C22B C23B 1.416(9) . ?
C23B C24B 1.342(10) . ?
C24B C25B 1.358(10) . ?
C25B C26B 1.364(9) . ?
C31B C36B 1.374(8) . ?
C31B C32B 1.416(8) . ?
C32B C33B 1.368(8) . ?
C33B C34B 1.389(9) . ?
C34B C35B 1.355(9) . ?
C35B C36B 1.371(9) . ?
C41B C46B 1.316(9) . ?
C41B C42B 1.382(9) . ?
C42B C43B 1.420(11) . ?
C43B C44B 1.230(13) . ?
C44B C45B 1.423(13) . ?
C45B C46B 1.416(11) . ?
O1S C1S 1.232(11) . ?
C1S C2S 1.409(13) . ?
C1S C3S 1.450(14) . ?
